data_7153648
loop_
_publ_author_name
'Miyaji, Ryota'
'Asano, Keisuke'
'Matsubara, Seijiro'

_publ_section_title
;
 Asymmetric chroman synthesis via an intramolecular oxy-Michael addition
 by bifunctional organocatalysts.
;
_journal_issue 1
_journal_name_full 'Organic &amp; biomolecular chemistry'
_journal_page_first 119
_journal_page_last 122
_journal_paper_doi 10.1039/c3ob41938j
_journal_volume 12
_journal_year 2014
_chemical_absolute_configuration ad
_chemical_formula_moiety 'C17 H15 Br O2'
_chemical_formula_sum 'C17 H15 Br O2'
_chemical_formula_weight 331.21
_space_group_IT_number 4
_symmetry_cell_setting monoclinic
_symmetry_Int_Tables_number 4
_symmetry_space_group_name_Hall 'P 2yb'
_symmetry_space_group_name_H-M 'P 1 21 1'
_atom_sites_solution_hydrogens geom
_atom_sites_solution_primary direct
_atom_sites_solution_secondary difmap
_cell_angle_alpha 90.0000
_cell_angle_beta 90.287(6)
_cell_angle_gamma 90.0000
_cell_formula_units_Z 2
_cell_length_a 9.3648(15)
_cell_length_b 6.0541(10)
_cell_length_c 12.676(2)
_cell_measurement_reflns_used 6544
_cell_measurement_temperature 293
_cell_measurement_theta_max 27.60
_cell_measurement_theta_min 3.20
_cell_volume 718.7(2)
_computing_cell_refinement 'CrystalClear-SM Auto 2.0 r15'
_computing_data_collection 'CrystalClear-SM Auto 2.0 r15 (Rigaku, 2011)'
_computing_data_reduction 'CrystalClear-SM Auto 2.0 r15'
_computing_molecular_graphics 'CrystalStructure 4.0'
_computing_publication_material 'CrystalStructure 4.0 (Rigaku, 2010)'
_computing_structure_refinement 'SHELXL97 (Sheldrick, 2008)'
_computing_structure_solution 'SHELXS97 (Sheldrick, 2008)'
_diffrn_ambient_temperature 293
_diffrn_detector_area_resol_mean 6.827
_diffrn_measured_fraction_theta_full 0.995
_diffrn_measured_fraction_theta_max 0.995
_diffrn_measurement_device_type 'Rigaku XtaLAB mini'
_diffrn_measurement_method \w
_diffrn_radiation_type 'Mo K\a'
_diffrn_radiation_wavelength 0.71075
_diffrn_reflns_av_R_equivalents 0.0854
_diffrn_reflns_limit_h_max 12
_diffrn_reflns_limit_h_min -12
_diffrn_reflns_limit_k_max 7
_diffrn_reflns_limit_k_min -7
_diffrn_reflns_limit_l_max 16
_diffrn_reflns_limit_l_min -16
_diffrn_reflns_number 7342
_diffrn_reflns_theta_full 27.48
_diffrn_reflns_theta_max 27.48
_diffrn_standards_number 0
_exptl_absorpt_coefficient_mu 2.866
_exptl_absorpt_correction_T_max 0.564
_exptl_absorpt_correction_T_min 0.298
_exptl_absorpt_correction_type multi-scan
_exptl_absorpt_process_details 'REQAB (Rigaku, 1998)'
_exptl_crystal_colour colorless
_exptl_crystal_density_diffrn 1.530
_exptl_crystal_density_method 'not measured'
_exptl_crystal_description prism
_exptl_crystal_F_000 336.00
_exptl_crystal_size_max 0.200
_exptl_crystal_size_mid 0.200
_exptl_crystal_size_min 0.200
_refine_diff_density_max 0.870
_refine_diff_density_min -0.390
_refine_ls_abs_structure_details 'Flack, H. D. (1983), Acta Cryst. A39, 876-881.  1461 Friedel Pairs'
_refine_ls_abs_structure_Flack 0.026(18)
_refine_ls_extinction_method none
_refine_ls_goodness_of_fit_ref 0.971
_refine_ls_hydrogen_treatment constr
_refine_ls_number_parameters 181
_refine_ls_number_reflns 3259
_refine_ls_number_restraints 1
_refine_ls_R_factor_gt 0.0697
_refine_ls_shift/su_max 0.000
_refine_ls_structure_factor_coef Fsqd
_refine_ls_weighting_details 'w = 1/[\s^2^(Fo^2^)+(0.0292P)^2^+0.0000P] where P=(Fo^2^+2Fc^2^)/3'
_refine_ls_weighting_scheme calc
_refine_ls_wR_factor_ref 0.1151
_reflns_number_gt 2115
_reflns_number_total 3259
_reflns_threshold_expression F^2^>2.0\s(F^2^)
_cod_data_source_file c3ob41938j.txt
_cod_data_source_block OBr
_cod_database_code 7153648

loop_
_symmetry_equiv_pos_site_id
_symmetry_equiv_pos_as_xyz
1 +X,+Y,+Z
2 -X,1/2+Y,-Z

loop_
_atom_site_label
_atom_site_type_symbol
_atom_site_fract_x
_atom_site_fract_y
_atom_site_fract_z
_atom_site_U_iso_or_equiv
_atom_site_adp_type
_atom_site_occupancy
_atom_site_symmetry_multiplicity
_atom_site_calc_flag
_atom_site_refinement_flags
Br1 Br 0.45288(6) 1.00041(18) 0.73935(4) 0.0510(3) Uani 1.0 2 d .
O2 O 1.1051(4) 0.6523(7) 0.2162(4) 0.0336(10) Uani 1.0 2 d .
O19 O 0.8897(5) 0.3268(7) 0.4545(4) 0.0414(12) Uani 1.0 2 d .
C3 C 0.6188(6) 0.9581(12) 0.5543(4) 0.0306(15) Uani 1.0 2 d .
C4 C 0.8622(6) 0.5200(14) 0.4380(4) 0.0318(14) Uani 1.0 2 d .
C5 C 0.5789(6) 0.8525(11) 0.6446(5) 0.0321(15) Uani 1.0 2 d .
C6 C 0.7628(6) 0.6423(10) 0.5083(5) 0.0265(14) Uani 1.0 2 d .
C7 C 0.7187(6) 0.5390(12) 0.6014(4) 0.0336(16) Uani 1.0 2 d .
C8 C 1.0223(5) 0.4985(16) 0.2778(4) 0.0293(12) Uani 1.0 2 d .
C9 C 0.9272(6) 0.6410(9) 0.3459(5) 0.0294(14) Uani 1.0 2 d .
C10 C 0.7127(6) 0.8536(10) 0.4857(5) 0.0316(15) Uani 1.0 2 d .
C13 C 1.1500(7) 0.3624(10) 0.0868(5) 0.0301(16) Uani 1.0 2 d .
C14 C 1.0427(6) 0.2102(10) 0.1393(5) 0.0359(16) Uani 1.0 2 d .
C16 C 1.1729(7) 0.5755(9) 0.1281(5) 0.0264(16) Uani 1.0 2 d .
C17 C 1.3410(7) 0.6528(11) -0.0092(5) 0.0385(18) Uani 1.0 2 d .
C18 C 0.6268(6) 0.6447(11) 0.6706(5) 0.0376(16) Uani 1.0 2 d .
C21 C 0.9411(6) 0.3404(11) 0.2075(5) 0.0354(15) Uani 1.0 2 d .
C22 C 1.2256(7) 0.3016(11) -0.0028(5) 0.0410(17) Uani 1.0 2 d .
C23 C 1.2675(7) 0.7149(11) 0.0801(5) 0.0343(16) Uani 1.0 2 d .
C24 C 1.3180(7) 0.4497(12) -0.0507(5) 0.046(3) Uani 1.0 2 d .
H3 H 0.5836 1.0982 0.5388 0.0367 Uiso 1.0 2 calc R
H7 H 0.7514 0.3976 0.6171 0.0403 Uiso 1.0 2 calc R
H8 H 1.0870 0.4139 0.3234 0.0352 Uiso 1.0 2 calc R
H9A H 0.9827 0.7644 0.3725 0.0352 Uiso 1.0 2 calc R
H9B H 0.8509 0.7006 0.3024 0.0352 Uiso 1.0 2 calc R
H14A H 0.9891 0.1310 0.0856 0.0431 Uiso 1.0 2 calc R
H14B H 1.0930 0.1025 0.1823 0.0431 Uiso 1.0 2 calc R
H17 H 1.4055 0.7492 -0.0406 0.0462 Uiso 1.0 2 calc R
H18 H 0.5984 0.5768 0.7329 0.0451 Uiso 1.0 2 calc R
H21A H 0.8754 0.4226 0.1630 0.0424 Uiso 1.0 2 calc R
H21B H 0.8858 0.2398 0.2506 0.0424 Uiso 1.0 2 calc R
H22 H 1.2143 0.1606 -0.0307 0.0491 Uiso 1.0 2 calc R
H23 H 1.2826 0.8548 0.1084 0.0412 Uiso 1.0 2 calc R
H24 H 1.3647 0.4088 -0.1122 0.0554 Uiso 1.0 2 calc R
H10 H 0.7420 0.9251 0.4246 0.0379 Uiso 1.0 2 calc R

loop_
_atom_site_aniso_label
_atom_site_aniso_U_11
_atom_site_aniso_U_22
_atom_site_aniso_U_33
_atom_site_aniso_U_12
_atom_site_aniso_U_13
_atom_site_aniso_U_23
Br1 0.0392(4) 0.0788(5) 0.0350(4) 0.0152(6) 0.0081(3) -0.0044(6)
O2 0.034(3) 0.032(3) 0.036(3) -0.006(2) 0.011(2) -0.008(2)
O19 0.053(3) 0.027(3) 0.044(3) 0.010(3) 0.008(3) 0.002(3)
C3 0.032(3) 0.033(4) 0.028(3) 0.005(3) 0.006(3) -0.003(3)
C4 0.029(3) 0.042(4) 0.024(3) -0.005(5) -0.004(3) 0.007(4)
C5 0.022(3) 0.054(5) 0.021(4) -0.009(4) 0.003(3) -0.010(3)
C6 0.025(3) 0.024(3) 0.030(4) -0.003(3) 0.000(3) -0.003(3)
C7 0.028(3) 0.040(5) 0.032(4) -0.005(4) -0.005(3) 0.005(4)
C8 0.028(3) 0.030(3) 0.030(3) -0.002(5) -0.002(3) -0.006(5)
C9 0.028(4) 0.029(4) 0.031(4) -0.001(3) 0.000(3) -0.001(3)
C10 0.033(4) 0.037(4) 0.025(4) -0.007(3) 0.006(3) 0.004(3)
C13 0.031(4) 0.032(4) 0.027(4) -0.000(3) -0.005(3) 0.002(3)
C14 0.036(4) 0.034(4) 0.038(4) 0.001(4) -0.004(3) -0.003(4)
C16 0.025(3) 0.035(4) 0.020(4) 0.008(3) -0.002(3) 0.003(3)
C17 0.035(4) 0.041(5) 0.040(5) 0.005(4) 0.002(4) 0.009(4)
C18 0.032(4) 0.046(4) 0.035(4) -0.001(4) 0.003(3) -0.002(4)
C21 0.034(4) 0.040(4) 0.032(4) -0.013(4) 0.003(3) -0.007(3)
C22 0.053(5) 0.035(4) 0.035(5) 0.005(4) 0.005(4) -0.011(4)
C23 0.040(4) 0.033(4) 0.030(4) 0.000(4) 0.001(3) 0.004(3)
C24 0.047(4) 0.061(6) 0.031(4) 0.018(4) 0.012(3) -0.002(4)

loop_
_atom_type_symbol
_atom_type_description
_atom_type_scat_dispersion_real
_atom_type_scat_dispersion_imag
_atom_type_scat_source
C C 0.0033 0.0016
;
International Tables for Crystallography
(1992, Vol. C, Tables 4.2.6.8 and 6.1.1.4)
;
H H 0.0000 0.0000
;
International Tables for Crystallography
(1992, Vol. C, Table 6.1.1.4)
;
Br Br -0.2901 2.4595
;
International Tables for Crystallography
(1992, Vol. C, Tables 4.2.6.8 and 6.1.1.4)
;
O O 0.0106 0.0060
;
International Tables for Crystallography
(1992, Vol. C, Tables 4.2.6.8 and 6.1.1.4)
;

loop_
_geom_angle_atom_site_label_1
_geom_angle_atom_site_label_2
_geom_angle_atom_site_label_3
_geom_angle
_geom_angle_publ_flag
C8 O2 C16 118.3(5) yes
C5 C3 C10 119.1(6) yes
O19 C4 C6 120.5(6) yes
O19 C4 C9 120.9(6) yes
C6 C4 C9 118.5(7) yes
Br1 C5 C3 118.7(5) yes
Br1 C5 C18 118.7(5) yes
C3 C5 C18 122.7(6) yes
C4 C6 C7 118.0(6) yes
C4 C6 C10 123.0(6) yes
C7 C6 C10 119.0(6) yes
C6 C7 C18 120.9(6) yes
O2 C8 C9 105.1(7) yes
O2 C8 C21 111.1(4) yes
C9 C8 C21 113.7(4) yes
C4 C9 C8 113.9(6) yes
C3 C10 C6 120.2(6) yes
C14 C13 C16 119.6(6) yes
C14 C13 C22 122.5(6) yes
C16 C13 C22 117.9(6) yes
C13 C14 C21 110.7(5) yes
O2 C16 C13 123.0(6) yes
O2 C16 C23 117.2(5) yes
C13 C16 C23 119.8(6) yes
C23 C17 C24 119.1(6) yes
C5 C18 C7 118.2(6) yes
C8 C21 C14 110.6(5) yes
C13 C22 C24 120.5(6) yes
C16 C23 C17 121.6(6) yes
C17 C24 C22 121.0(6) yes
C5 C3 H3 120.435 no
C10 C3 H3 120.423 no
C6 C7 H7 119.577 no
C18 C7 H7 119.572 no
O2 C8 H8 108.954 no
C9 C8 H8 108.957 no
C21 C8 H8 108.955 no
C4 C9 H9A 108.770 no
C4 C9 H9B 108.766 no
C8 C9 H9A 108.769 no
C8 C9 H9B 108.775 no
H9A C9 H9B 107.659 no
C3 C10 H10 119.918 no
C6 C10 H10 119.921 no
C13 C14 H14A 109.508 no
C13 C14 H14B 109.502 no
C21 C14 H14A 109.505 no
C21 C14 H14B 109.505 no
H14A C14 H14B 108.074 no
C23 C17 H17 120.453 no
C24 C17 H17 120.451 no
C5 C18 H18 120.892 no
C7 C18 H18 120.893 no
C8 C21 H21A 109.530 no
C8 C21 H21B 109.529 no
C14 C21 H21A 109.528 no
C14 C21 H21B 109.532 no
H21A C21 H21B 108.091 no
C13 C22 H22 119.752 no
C24 C22 H22 119.743 no
C16 C23 H23 119.212 no
C17 C23 H23 119.218 no
C17 C24 H24 119.492 no
C22 C24 H24 119.502 no

loop_
_geom_bond_atom_site_label_1
_geom_bond_atom_site_label_2
_geom_bond_distance
_geom_bond_publ_flag
Br1 C5 1.911(6) yes
O2 C8 1.444(8) yes
O2 C16 1.368(7) yes
O19 C4 1.216(9) yes
C3 C5 1.365(8) yes
C3 C10 1.392(8) yes
C4 C6 1.489(9) yes
C4 C9 1.509(8) yes
C5 C18 1.375(10) yes
C6 C7 1.399(8) yes
C6 C10 1.392(9) yes
C7 C18 1.389(9) yes
C8 C9 1.513(9) yes
C8 C21 1.511(10) yes
C13 C14 1.518(9) yes
C13 C16 1.408(8) yes
C13 C22 1.391(9) yes
C14 C21 1.511(9) yes
C16 C23 1.368(9) yes
C17 C23 1.381(9) yes
C17 C24 1.354(10) yes
C22 C24 1.388(10) yes
C3 H3 0.930 no
C7 H7 0.930 no
C8 H8 0.980 no
C9 H9A 0.970 no
C9 H9B 0.970 no
C10 H10 0.930 no
C14 H14A 0.970 no
C14 H14B 0.970 no
C17 H17 0.930 no
C18 H18 0.930 no
C21 H21A 0.970 no
C21 H21B 0.970 no
C22 H22 0.930 no
C23 H23 0.930 no
C24 H24 0.930 no

loop_
_geom_contact_atom_site_label_1
_geom_contact_atom_site_label_2
_geom_contact_distance
_geom_contact_publ_flag
_geom_contact_site_symmetry_2
O2 C14 2.907(7) no .
O19 C7 2.777(7) no .
O19 C8 2.769(7) no .
O19 C21 3.171(7) no .
C3 C7 2.769(10) no .
C4 C21 3.207(8) no .
C5 C6 2.756(8) no .
C8 C13 2.828(8) no .
C9 C10 2.978(8) no .
C10 C18 2.785(9) no .
C13 C17 2.792(9) no .
C16 C21 2.788(9) no .
C16 C24 2.756(9) no .
C22 C23 2.741(9) no .
O2 C14 3.562(7) no 1_565
O19 C4 3.266(8) no 2_746
O19 C6 3.471(7) no 2_746
O19 C9 3.250(7) no 2_746
O19 C10 3.335(7) no 1_545
C4 O19 3.266(8) no 2_756
C6 O19 3.471(7) no 2_756
C9 O19 3.250(7) no 2_756
C10 O19 3.335(7) no 1_565
C14 O2 3.562(7) no 1_545
Br1 H3 2.8887 no .
Br1 H18 2.9057 no .
O2 H9A 2.3925 no .
O2 H9B 2.6400 no .
O2 H14B 3.3581 no .
O2 H21A 2.6461 no .
O2 H21B 3.2641 no .
O2 H23 2.4807 no .
O19 H7 2.4767 no .
O19 H8 2.5457 no .
O19 H9A 2.9773 no .
O19 H9B 2.9940 no .
O19 H21B 2.6379 no .
C3 H18 3.2396 no .
C4 H7 2.6078 no .
C4 H8 2.6421 no .
C4 H21A 3.5383 no .
C4 H21B 2.9283 no .
C4 H10 2.7037 no .
C5 H7 3.2127 no .
C5 H10 3.2164 no .
C6 H3 3.2539 no .
C6 H9A 2.7905 no .
C6 H9B 2.7641 no .
C6 H18 3.2668 no .
C7 H10 3.2465 no .
C8 H14A 3.3129 no .
C8 H14B 2.7678 no .
C9 H21A 2.7108 no .
C9 H21B 2.7394 no .
C9 H10 2.6419 no .
C10 H7 3.2435 no .
C10 H9A 2.9633 no .
C10 H9B 2.8216 no .
C13 H8 3.0755 no .
C13 H21A 2.7752 no .
C13 H21B 3.3214 no .
C13 H23 3.2401 no .
C13 H24 3.2469 no .
C14 H8 2.6711 no .
C14 H22 2.7107 no .
C16 H8 2.7844 no .
C16 H14A 3.2378 no .
C16 H14B 3.0389 no .
C16 H17 3.2356 no .
C16 H21A 2.9712 no .
C16 H22 3.2437 no .
C17 H22 3.2183 no .
C18 H3 3.2382 no .
C21 H9A 3.3331 no .
C21 H9B 2.6317 no .
C22 H14A 2.6927 no .
C22 H14B 2.9199 no .
C22 H17 3.2275 no .
C23 H24 3.1990 no .
C24 H23 3.1935 no .
H3 H10 2.3270 no .
H7 H18 2.3251 no .
H8 H9A 2.4182 no .
H8 H9B 2.8220 no .
H8 H14A 3.5826 no .
H8 H14B 2.6001 no .
H8 H21A 2.8330 no .
H8 H21B 2.3444 no .
H9A H21A 3.5104 no .
H9A H10 2.5455 no .
H9B H21A 2.4522 no .
H9B H21B 2.8851 no .
H9B H10 2.3026 no .
H14A H21A 2.2854 no .
H14A H21B 2.4011 no .
H14A H22 2.5851 no .
H14B H21A 2.8217 no .
H14B H21B 2.2853 no .
H14B H22 2.9555 no .
H17 H23 2.3065 no .
H17 H24 2.2836 no .
H22 H24 2.3073 no .
Br1 H9B 3.1351 no 2_656
Br1 H17 3.2103 no 1_456
Br1 H21A 3.3529 no 2_656
Br1 H21B 3.5453 no 2_656
Br1 H24 3.2169 no 1_466
O2 H7 2.9071 no 2_756
O2 H14A 3.5069 no 1_565
O2 H14B 2.7613 no 1_565
O19 H3 3.3626 no 1_545
O19 H9A 2.5197 no 2_746
O19 H10 2.8227 no 1_545
C3 H3 3.1160 no 2_646
C3 H7 3.0409 no 1_565
C3 H8 3.1664 no 2_756
C4 H9A 3.1992 no 2_746
C5 H3 3.1708 no 2_646
C5 H8 3.1747 no 2_756
C6 H3 3.3059 no 2_646
C6 H8 3.0338 no 2_756
C7 H3 3.0565 no 1_545
C7 H3 3.3540 no 2_646
C7 H8 3.0587 no 2_756
C7 H9A 3.2679 no 2_746
C7 H14B 3.2758 no 2_756
C8 H7 3.4749 no 2_756
C9 H7 3.4170 no 2_756
C10 H3 3.1900 no 2_646
C10 H8 3.0764 no 2_756
C13 H14A 3.0149 no 2_755
C13 H23 3.3256 no 1_545
C14 H23 3.1362 no 1_545
C16 H14A 3.1168 no 2_755
C16 H14B 3.3492 no 1_565
C17 H14A 3.2377 no 2_755
C17 H17 3.4629 no 2_845
C17 H21A 3.2452 no 2_755
C17 H22 3.3064 no 1_565
C17 H24 3.5106 no 2_855
C18 H3 3.3095 no 2_646
C18 H8 3.1375 no 2_756
C18 H14B 3.2218 no 2_756
C18 H23 3.4098 no 2_746
C21 H22 3.2959 no 2_755
C22 H14A 3.0174 no 2_755
C22 H17 3.5097 no 2_845
C22 H21A 3.2042 no 2_745
C22 H23 3.0953 no 1_545
C23 H14A 3.2241 no 2_755
C23 H14B 3.1423 no 1_565
C23 H18 3.4593 no 2_756
C23 H21A 3.5815 no 2_755
C23 H22 3.0822 no 1_565
C24 H14A 3.1080 no 2_755
C24 H17 3.0805 no 2_845
H3 O19 3.3626 no 1_565
H3 C3 3.1160 no 2_656
H3 C5 3.1708 no 2_656
H3 C6 3.3059 no 2_656
H3 C7 3.0565 no 1_565
H3 C7 3.3540 no 2_656
H3 C10 3.1900 no 2_656
H3 C18 3.3095 no 2_656
H3 H3 3.5448 no 2_646
H3 H3 3.5448 no 2_656
H3 H7 2.5936 no 1_565
H7 O2 2.9071 no 2_746
H7 C3 3.0409 no 1_545
H7 C8 3.4749 no 2_746
H7 C9 3.4170 no 2_746
H7 H3 2.5936 no 1_545
H7 H8 3.3797 no 2_746
H7 H8 3.5521 no 2_756
H7 H9A 2.6194 no 2_746
H7 H14B 3.1772 no 2_756
H7 H23 3.5058 no 2_746
H8 C3 3.1664 no 2_746
H8 C5 3.1747 no 2_746
H8 C6 3.0338 no 2_746
H8 C7 3.0587 no 2_746
H8 C10 3.0764 no 2_746
H8 C18 3.1375 no 2_746
H8 H7 3.5521 no 2_746
H8 H7 3.3797 no 2_756
H8 H10 3.5668 no 2_746
H9A O19 2.5197 no 2_756
H9A C4 3.1992 no 2_756
H9A C7 3.2679 no 2_756
H9A H7 2.6194 no 2_756
H9A H14B 3.3316 no 1_565
H9A H21B 3.3888 no 1_565
H9B Br1 3.1351 no 2_646
H9B H21B 3.3458 no 1_565
H9B H22 3.5026 no 2_755
H9B H24 3.3808 no 2_755
H14A O2 3.5069 no 1_545
H14A C13 3.0149 no 2_745
H14A C16 3.1168 no 2_745
H14A C17 3.2377 no 2_745
H14A C22 3.0174 no 2_745
H14A C23 3.2241 no 2_745
H14A C24 3.1080 no 2_745
H14A H22 3.4941 no 2_745
H14A H23 3.2286 no 1_545
H14A H24 3.5942 no 2_745
H14B O2 2.7613 no 1_545
H14B C7 3.2758 no 2_746
H14B C16 3.3492 no 1_545
H14B C18 3.2218 no 2_746
H14B C23 3.1423 no 1_545
H14B H7 3.1772 no 2_746
H14B H9A 3.3316 no 1_545
H14B H18 3.0824 no 2_746
H14B H23 2.5090 no 1_545
H17 Br1 3.2103 no 1_654
H17 C17 3.4629 no 2_855
H17 C22 3.5097 no 2_855
H17 C24 3.0805 no 2_855
H17 H18 3.5576 no 1_654
H17 H21A 3.2226 no 2_755
H17 H22 3.0705 no 1_565
H17 H24 3.0453 no 2_855
H18 C23 3.4593 no 2_746
H18 H14B 3.0824 no 2_756
H18 H17 3.5576 no 1_456
H18 H23 2.6600 no 2_746
H18 H24 3.1182 no 1_456
H21A Br1 3.3529 no 2_646
H21A C17 3.2452 no 2_745
H21A C22 3.2042 no 2_755
H21A C23 3.5815 no 2_745
H21A H17 3.2226 no 2_745
H21A H22 2.3619 no 2_755
H21B Br1 3.5453 no 2_646
H21B H9A 3.3888 no 1_545
H21B H9B 3.3458 no 1_545
H21B H24 3.5434 no 2_745
H21B H10 3.2149 no 1_545
H22 C17 3.3064 no 1_545
H22 C21 3.2959 no 2_745
H22 C23 3.0822 no 1_545
H22 H9B 3.5026 no 2_745
H22 H14A 3.4941 no 2_755
H22 H17 3.0705 no 1_545
H22 H21A 2.3619 no 2_745
H22 H23 2.6340 no 1_545
H23 C13 3.3256 no 1_565
H23 C14 3.1362 no 1_565
H23 C18 3.4098 no 2_756
H23 C22 3.0953 no 1_565
H23 H7 3.5058 no 2_756
H23 H14A 3.2286 no 1_565
H23 H14B 2.5090 no 1_565
H23 H18 2.6600 no 2_756
H23 H22 2.6340 no 1_565
H23 H24 3.3192 no 2_855
H24 Br1 3.2169 no 1_644
H24 C17 3.5106 no 2_845
H24 H9B 3.3808 no 2_745
H24 H14A 3.5942 no 2_755
H24 H17 3.0453 no 2_845
H24 H18 3.1182 no 1_654
H24 H21B 3.5434 no 2_755
H24 H23 3.3192 no 2_845
H10 O19 2.8227 no 1_565
H10 H8 3.5668 no 2_756
H10 H21B 3.2149 no 1_565

loop_
_geom_torsion_atom_site_label_1
_geom_torsion_atom_site_label_2
_geom_torsion_atom_site_label_3
_geom_torsion_atom_site_label_4
_geom_torsion
_geom_torsion_publ_flag
C8 O2 C16 C13 9.1(7) no
C8 O2 C16 C23 -170.4(4) no
C16 O2 C8 C9 -163.0(4) no
C16 O2 C8 C21 -39.6(7) no
C5 C3 C10 C6 1.2(8) no
C10 C3 C5 Br1 178.8(4) no
C10 C3 C5 C18 -0.6(8) no
O19 C4 C6 C7 9.0(8) no
O19 C4 C6 C10 -171.3(5) no
O19 C4 C9 C8 1.8(7) no
C6 C4 C9 C8 -178.0(4) no
C9 C4 C6 C7 -171.3(4) no
C9 C4 C6 C10 8.5(8) no
Br1 C5 C18 C7 -179.8(4) no
C3 C5 C18 C7 -0.4(9) no
C4 C6 C7 C18 179.6(5) no
C4 C6 C10 C3 179.4(5) no
C7 C6 C10 C3 -0.8(8) no
C10 C6 C7 C18 -0.2(8) no
C6 C7 C18 C5 0.8(8) no
O2 C8 C9 C4 -163.4(4) no
O2 C8 C21 C14 59.7(7) no
C9 C8 C21 C14 177.9(5) no
C21 C8 C9 C4 74.9(6) no
C14 C13 C16 O2 1.7(9) no
C14 C13 C16 C23 -178.8(5) no
C16 C13 C14 C21 18.9(8) no
C14 C13 C22 C24 177.2(5) no
C22 C13 C14 C21 -159.7(6) no
C16 C13 C22 C24 -1.5(9) no
C22 C13 C16 O2 -179.6(5) no
C22 C13 C16 C23 -0.1(9) no
C13 C14 C21 C8 -48.3(6) no
O2 C16 C23 C17 -179.9(5) no
C13 C16 C23 C17 0.6(9) no
C23 C17 C24 C22 -2.2(10) no
C24 C17 C23 C16 0.5(10) no
C13 C22 C24 C17 2.7(10) no
